data_7214798
loop_
_publ_author_name
'Su, Qing'
'He, Mina'
'Wu, Qiaolin'
'Gao, Wei'
'Xu, Hai'
'Ye, Ling'
'Mu, Ying'

_publ_section_title
;
 The supramolecular assemblies of 7-amino-2,4-dimethylquinolinium salts
 and the effect of a variety of anions on their luminescent properties
;
_journal_issue 21
_journal_name_full CrystEngComm
_journal_page_first 7275
_journal_paper_doi 10.1039/c2ce25883h
_journal_volume 14
_journal_year 2012
_chemical_formula_sum 'C18 H18 N2 O2'
_chemical_formula_weight 294.34
_chemical_name_systematic
;
?
;
_space_group_IT_number 14
_symmetry_cell_setting monoclinic
_symmetry_space_group_name_Hall '-P 2ybc'
_symmetry_space_group_name_H-M 'P 1 21/c 1'
_atom_sites_solution_hydrogens geom
_atom_sites_solution_primary direct
_atom_sites_solution_secondary difmap
_audit_creation_method SHELXL-97
_cell_angle_alpha 90.00
_cell_angle_beta 112.50(3)
_cell_angle_gamma 90.00
_cell_formula_units_Z 8
_cell_length_a 24.339(5)
_cell_length_b 7.2309(14)
_cell_length_c 18.639(4)
_cell_measurement_reflns_used 15847
_cell_measurement_temperature 293(2)
_cell_measurement_theta_max 27.5
_cell_measurement_theta_min 3.05
_cell_volume 3030.6(13)
_computing_cell_refinement RAPID-AUTO
_computing_data_collection RAPID-AUTO
_computing_data_reduction RAPID-AUTO
_computing_molecular_graphics SHELXTL-XP
_computing_publication_material SHELXTL
_computing_structure_refinement 'SHELXL-97 (Sheldrick, 1997)'
_computing_structure_solution 'SHELXS-97 (Sheldrick, 1997)'
_diffrn_ambient_temperature 293(2)
_diffrn_detector_area_resol_mean 0
_diffrn_measured_fraction_theta_full 0.995
_diffrn_measured_fraction_theta_max 0.995
_diffrn_measurement_device_type 'Rigaku RAXIS-RAPID'
_diffrn_measurement_method '\w scans'
_diffrn_radiation_monochromator graphite
_diffrn_radiation_source 'fine-focus sealed tube'
_diffrn_radiation_type MoK\a
_diffrn_radiation_wavelength 0.71073
_diffrn_reflns_av_R_equivalents 0.0633
_diffrn_reflns_av_sigmaI/netI 0.0506
_diffrn_reflns_limit_h_max 31
_diffrn_reflns_limit_h_min -31
_diffrn_reflns_limit_k_max 8
_diffrn_reflns_limit_k_min -9
_diffrn_reflns_limit_l_max 23
_diffrn_reflns_limit_l_min -24
_diffrn_reflns_number 28473
_diffrn_reflns_theta_full 27.48
_diffrn_reflns_theta_max 27.48
_diffrn_reflns_theta_min 3.06
_diffrn_standards_decay_% 0
_diffrn_standards_interval_count 0
_diffrn_standards_interval_time 0
_diffrn_standards_number 0
_exptl_absorpt_coefficient_mu 0.085
_exptl_absorpt_correction_T_max 0.9817
_exptl_absorpt_correction_T_min 0.9728
_exptl_absorpt_correction_type multi-scan
_exptl_absorpt_process_details 'ABSCOR (Higashi, 1995)'
_exptl_crystal_colour brown
_exptl_crystal_density_diffrn 1.290
_exptl_crystal_density_method 'not measured'
_exptl_crystal_description block
_exptl_crystal_F_000 1248
_exptl_crystal_size_max 0.33
_exptl_crystal_size_mid 0.24
_exptl_crystal_size_min 0.22
_refine_diff_density_max 0.211
_refine_diff_density_min -0.165
_refine_diff_density_rms 0.041
_refine_ls_extinction_coef 0.0047(6)
_refine_ls_extinction_expression Fc^*^=kFc[1+0.001xFc^2^\l^3^/sin(2\q)]^-1/4^
_refine_ls_extinction_method SHELXL
_refine_ls_goodness_of_fit_ref 1.036
_refine_ls_hydrogen_treatment mixed
_refine_ls_matrix_type full
_refine_ls_number_parameters 426
_refine_ls_number_reflns 6913
_refine_ls_number_restraints 0
_refine_ls_restrained_S_all 1.036
_refine_ls_R_factor_all 0.1150
_refine_ls_R_factor_gt 0.0592
_refine_ls_shift/su_max 0.001
_refine_ls_shift/su_mean 0.000
_refine_ls_structure_factor_coef Fsqd
_refine_ls_weighting_details 'calc w=1/[\s^2^(Fo^2^)+(0.0577P)^2^+0.4654P] where P=(Fo^2^+2Fc^2^)/3'
_refine_ls_weighting_scheme calc
_refine_ls_wR_factor_gt 0.1247
_refine_ls_wR_factor_ref 0.1442
_reflns_number_gt 3999
_reflns_number_total 6913
_reflns_threshold_expression >2sigma(I)
_cod_data_source_file c2ce25883h.txt
_cod_data_source_block 4
_cod_depositor_comments
;
The following automatic conversions were performed:

'_symmetry_cell_setting' value 'Monoclinic' changed to 'monoclinic'
according to
/usr/data/users/saulius/automatic-downloads/retrospective/RSC/lib/dictionaries/cif_core.dic
dictionary named 'cif_core.dic' version 2.4.2 from 2011-04-26.

Automatic conversion script
Id: cif_fix_values 2281 2013-09-26 08:29:07Z andrius 
;
_cod_original_cell_volume 3030.4(10)
_cod_original_sg_symbol_H-M 'P2(1)/c '
_cod_database_code 7214798

loop_
_symmetry_equiv_pos_as_xyz
'x, y, z'
'-x, y+1/2, -z+1/2'
'-x, -y, -z'
'x, -y-1/2, z-1/2'

loop_
_atom_site_label
_atom_site_type_symbol
_atom_site_fract_x
_atom_site_fract_y
_atom_site_fract_z
_atom_site_U_iso_or_equiv
_atom_site_adp_type
_atom_site_occupancy
_atom_site_symmetry_multiplicity
_atom_site_calc_flag
_atom_site_refinement_flags
O1 O 0.63716(9) -0.1652(2) 0.32840(10) 0.0746(5) Uani 1 1 d .
O2 O 0.61158(7) 0.0252(2) 0.22792(9) 0.0667(5) Uani 1 1 d .
O3 O 0.13316(8) 0.6944(2) 0.32468(10) 0.0726(5) Uani 1 1 d .
O4 O 0.10963(7) 0.4868(2) 0.39520(9) 0.0624(4) Uani 1 1 d .
N1 N 0.47988(8) 0.3451(2) 0.37094(10) 0.0465(4) Uani 1 1 d .
N2 N 0.35635(12) 0.2474(4) 0.51480(16) 0.0734(7) Uani 1 1 d .
N3 N 1.01595(8) 0.6606(2) 0.40323(10) 0.0429(4) Uani 1 1 d .
N4 N 1.13779(11) 0.7343(3) 0.67178(13) 0.0685(6) Uani 1 1 d .
C1 C 0.53289(10) 0.3544(3) 0.36488(12) 0.0500(5) Uani 1 1 d .
C2 C 0.58368(10) 0.3082(3) 0.42848(13) 0.0548(6) Uani 1 1 d .
H2 H 0.6203 0.3111 0.4236 0.066 Uiso 1 1 calc R
C3 C 0.58146(10) 0.2583(3) 0.49836(13) 0.0515(6) Uani 1 1 d .
C4 C 0.52511(10) 0.2482(3) 0.50410(11) 0.0453(5) Uani 1 1 d .
C5 C 0.47369(9) 0.2933(3) 0.43830(11) 0.0433(5) Uani 1 1 d .
C6 C 0.41716(10) 0.2910(3) 0.44039(12) 0.0504(5) Uani 1 1 d .
H6 H 0.3841 0.3194 0.3959 0.060 Uiso 1 1 calc R
C7 C 0.40988(10) 0.2466(3) 0.50869(13) 0.0525(6) Uani 1 1 d .
C8 C 0.46120(11) 0.1986(3) 0.57463(13) 0.0564(6) Uani 1 1 d .
H8 H 0.4569 0.1648 0.6203 0.068 Uiso 1 1 calc R
C9 C 0.51626(11) 0.2007(3) 0.57274(12) 0.0555(6) Uani 1 1 d .
H9 H 0.5489 0.1703 0.6173 0.067 Uiso 1 1 calc R
C10 C 0.53413(11) 0.4203(4) 0.28954(13) 0.0665(7) Uani 1 1 d .
H10A H 0.4950 0.4599 0.2561 0.100 Uiso 1 1 calc R
H10B H 0.5468 0.3214 0.2651 0.100 Uiso 1 1 calc R
H10C H 0.5613 0.5221 0.2989 0.100 Uiso 1 1 calc R
C11 C 0.63753(11) 0.2200(4) 0.56698(14) 0.0714(7) Uani 1 1 d .
H11A H 0.6711 0.2354 0.5525 0.107 Uiso 1 1 calc R
H11B H 0.6368 0.0954 0.5844 0.107 Uiso 1 1 calc R
H11C H 0.6407 0.3045 0.6081 0.107 Uiso 1 1 calc R
C12 C 0.96406(9) 0.6663(3) 0.34273(12) 0.0456(5) Uani 1 1 d .
C13 C 0.91360(10) 0.7254(3) 0.35376(13) 0.0490(5) Uani 1 1 d .
H13 H 0.8775 0.7310 0.3114 0.059 Uiso 1 1 calc R
C14 C 0.91570(9) 0.7760(3) 0.42595(12) 0.0453(5) Uani 1 1 d .
C15 C 0.97095(9) 0.7713(3) 0.48939(11) 0.0405(5) Uani 1 1 d .
C16 C 1.02210(9) 0.7117(3) 0.47671(11) 0.0394(5) Uani 1 1 d .
C17 C 1.07770(9) 0.6991(3) 0.53667(12) 0.0457(5) Uani 1 1 d .
H17 H 1.1103 0.6590 0.5264 0.055 Uiso 1 1 calc R
C18 C 1.08472(10) 0.7457(3) 0.61128(12) 0.0487(5) Uani 1 1 d .
C19 C 1.03421(11) 0.8087(3) 0.62487(13) 0.0516(6) Uani 1 1 d .
H19 H 1.0386 0.8432 0.6748 0.062 Uiso 1 1 calc R
C20 C 0.97987(10) 0.8195(3) 0.56680(13) 0.0493(5) Uani 1 1 d .
H20 H 0.9477 0.8595 0.5779 0.059 Uiso 1 1 calc R
C21 C 0.96322(11) 0.6034(4) 0.26594(12) 0.0604(6) Uani 1 1 d .
H21A H 1.0018 0.5574 0.2723 0.091 Uiso 1 1 calc R
H21B H 0.9530 0.7055 0.2303 0.091 Uiso 1 1 calc R
H21C H 0.9343 0.5069 0.2459 0.091 Uiso 1 1 calc R
C22 C 0.85990(10) 0.8303(3) 0.43659(15) 0.0615(6) Uani 1 1 d .
H22A H 0.8271 0.8290 0.3872 0.092 Uiso 1 1 calc R
H22B H 0.8645 0.9524 0.4583 0.092 Uiso 1 1 calc R
H22C H 0.8524 0.7444 0.4710 0.092 Uiso 1 1 calc R
C23 C 0.68629(9) 0.1238(3) 0.34541(11) 0.0438(5) Uani 1 1 d .
C24 C 0.72603(9) 0.0836(3) 0.42022(12) 0.0531(6) Uani 1 1 d .
H24 H 0.7276 -0.0356 0.4396 0.064 Uiso 1 1 calc R
C25 C 0.76319(10) 0.2181(4) 0.46605(13) 0.0622(7) Uani 1 1 d .
H25 H 0.7901 0.1888 0.5157 0.075 Uiso 1 1 calc R
C26 C 0.76052(11) 0.3949(4) 0.43848(14) 0.0651(7) Uani 1 1 d .
H26 H 0.7845 0.4866 0.4701 0.078 Uiso 1 1 calc R
C27 C 0.72225(11) 0.4373(4) 0.36390(14) 0.0633(6) Uani 1 1 d .
H27 H 0.7210 0.5568 0.3449 0.076 Uiso 1 1 calc R
C28 C 0.68584(10) 0.3024(3) 0.31754(13) 0.0547(6) Uani 1 1 d .
H28 H 0.6606 0.3312 0.2670 0.066 Uiso 1 1 calc R
C29 C 0.64184(9) -0.0183(3) 0.29760(12) 0.0486(5) Uani 1 1 d .
C30 C 0.18274(8) 0.4064(3) 0.34668(10) 0.0424(5) Uani 1 1 d .
C31 C 0.22246(10) 0.4610(4) 0.31330(13) 0.0601(6) Uani 1 1 d .
H31 H 0.2248 0.5848 0.3012 0.072 Uiso 1 1 calc R
C32 C 0.25844(11) 0.3322(5) 0.29804(14) 0.0750(8) Uani 1 1 d .
H32 H 0.2850 0.3699 0.2759 0.090 Uiso 1 1 calc R
C33 C 0.25539(11) 0.1492(4) 0.31525(14) 0.0730(8) Uani 1 1 d .
H33 H 0.2789 0.0627 0.3033 0.088 Uiso 1 1 calc R
C34 C 0.21785(11) 0.0937(4) 0.35000(13) 0.0630(6) Uani 1 1 d .
H34 H 0.2164 -0.0301 0.3628 0.076 Uiso 1 1 calc R
C35 C 0.18223(9) 0.2213(3) 0.36604(11) 0.0489(5) Uani 1 1 d .
H35 H 0.1573 0.1827 0.3904 0.059 Uiso 1 1 calc R
C36 C 0.13833(9) 0.5422(3) 0.35638(11) 0.0464(5) Uani 1 1 d .
H100 H 0.4405(12) 0.398(4) 0.3222(15) 0.085(8) Uiso 1 1 d .
H101 H 1.0503(11) 0.618(3) 0.3968(12) 0.061(7) Uiso 1 1 d .
H102 H 0.3264(13) 0.275(4) 0.4751(17) 0.078(10) Uiso 1 1 d .
H103 H 0.3570(12) 0.222(4) 0.5635(16) 0.083(9) Uiso 1 1 d .
H104 H 1.1685(13) 0.692(4) 0.6629(15) 0.078(9) Uiso 1 1 d .
H105 H 1.1403(12) 0.744(4) 0.7188(16) 0.077(9) Uiso 1 1 d .

loop_
_atom_site_aniso_label
_atom_site_aniso_U_11
_atom_site_aniso_U_22
_atom_site_aniso_U_33
_atom_site_aniso_U_23
_atom_site_aniso_U_13
_atom_site_aniso_U_12
O1 0.0910(14) 0.0613(11) 0.0657(11) -0.0036(9) 0.0236(10) -0.0184(10)
O2 0.0584(11) 0.0832(12) 0.0467(9) -0.0073(8) 0.0070(8) -0.0196(9)
O3 0.0882(14) 0.0598(11) 0.0716(11) 0.0106(9) 0.0324(10) 0.0142(9)
O4 0.0566(10) 0.0726(11) 0.0676(10) 0.0073(9) 0.0343(9) 0.0136(8)
N1 0.0442(11) 0.0479(10) 0.0423(10) -0.0010(8) 0.0108(9) 0.0033(8)
N2 0.0583(16) 0.1037(19) 0.0588(15) 0.0039(14) 0.0231(13) -0.0110(13)
N3 0.0402(10) 0.0458(10) 0.0435(10) 0.0002(8) 0.0169(9) 0.0026(8)
N4 0.0575(15) 0.0912(17) 0.0478(13) -0.0129(12) 0.0102(12) -0.0055(12)
C1 0.0475(14) 0.0501(13) 0.0507(12) -0.0077(10) 0.0168(11) 0.0035(10)
C2 0.0430(13) 0.0601(14) 0.0564(14) -0.0114(11) 0.0136(11) 0.0058(11)
C3 0.0455(13) 0.0480(13) 0.0491(12) -0.0105(10) 0.0050(11) 0.0088(10)
C4 0.0468(13) 0.0373(11) 0.0423(11) -0.0068(9) 0.0066(10) 0.0048(9)
C5 0.0443(13) 0.0371(11) 0.0422(11) -0.0034(9) 0.0096(10) 0.0002(9)
C6 0.0423(13) 0.0542(13) 0.0462(12) 0.0017(10) 0.0075(10) -0.0019(10)
C7 0.0526(14) 0.0496(13) 0.0528(13) -0.0063(10) 0.0174(12) -0.0080(10)
C8 0.0640(16) 0.0555(14) 0.0447(12) -0.0035(10) 0.0153(12) -0.0060(12)
C9 0.0593(16) 0.0515(13) 0.0408(12) -0.0023(10) 0.0027(11) 0.0040(11)
C10 0.0615(16) 0.0810(18) 0.0594(14) 0.0010(13) 0.0258(13) 0.0079(13)
C11 0.0516(16) 0.0857(19) 0.0596(15) -0.0049(13) 0.0022(13) 0.0141(13)
C12 0.0444(13) 0.0459(12) 0.0431(11) 0.0059(9) 0.0132(10) 0.0011(9)
C13 0.0400(12) 0.0500(13) 0.0517(13) 0.0096(10) 0.0118(10) 0.0042(10)
C14 0.0419(13) 0.0391(11) 0.0573(13) 0.0072(10) 0.0215(11) -0.0009(9)
C15 0.0427(12) 0.0327(10) 0.0487(12) 0.0028(9) 0.0204(10) -0.0022(8)
C16 0.0420(12) 0.0336(10) 0.0435(11) -0.0010(8) 0.0174(10) -0.0033(8)
C17 0.0433(13) 0.0450(12) 0.0480(12) -0.0027(10) 0.0166(10) -0.0013(9)
C18 0.0489(14) 0.0457(12) 0.0470(12) -0.0028(10) 0.0133(11) -0.0072(10)
C19 0.0633(16) 0.0511(13) 0.0456(12) -0.0050(10) 0.0265(12) -0.0089(11)
C20 0.0542(14) 0.0442(12) 0.0589(14) -0.0019(10) 0.0322(12) -0.0026(10)
C21 0.0561(15) 0.0782(17) 0.0439(12) 0.0036(12) 0.0156(11) 0.0070(13)
C22 0.0441(14) 0.0659(15) 0.0793(16) 0.0054(13) 0.0290(13) 0.0011(11)
C23 0.0327(11) 0.0596(13) 0.0405(11) -0.0048(10) 0.0157(9) -0.0011(9)
C24 0.0404(13) 0.0653(15) 0.0497(12) 0.0055(11) 0.0128(11) 0.0017(11)
C25 0.0426(14) 0.0909(19) 0.0444(12) -0.0017(13) 0.0068(11) -0.0103(13)
C26 0.0551(16) 0.0761(18) 0.0610(15) -0.0137(13) 0.0186(13) -0.0210(13)
C27 0.0615(16) 0.0625(16) 0.0625(15) 0.0008(12) 0.0200(13) -0.0125(13)
C28 0.0484(14) 0.0679(15) 0.0465(12) 0.0030(11) 0.0168(11) -0.0034(12)
C29 0.0414(13) 0.0618(15) 0.0454(12) -0.0079(11) 0.0198(11) -0.0003(10)
C30 0.0321(11) 0.0585(13) 0.0315(10) 0.0005(9) 0.0066(9) -0.0015(9)
C31 0.0359(13) 0.0828(17) 0.0573(14) 0.0181(13) 0.0130(11) -0.0012(12)
C32 0.0415(14) 0.127(3) 0.0615(16) 0.0269(16) 0.0256(13) 0.0170(15)
C33 0.0571(17) 0.107(2) 0.0541(15) 0.0074(15) 0.0205(13) 0.0341(15)
C34 0.0640(16) 0.0658(16) 0.0539(14) 0.0034(12) 0.0165(13) 0.0119(13)
C35 0.0419(13) 0.0623(14) 0.0417(11) 0.0029(10) 0.0150(10) 0.0006(10)
C36 0.0410(12) 0.0559(14) 0.0341(10) -0.0018(10) 0.0053(10) -0.0010(10)

loop_
_atom_type_symbol
_atom_type_description
_atom_type_scat_dispersion_real
_atom_type_scat_dispersion_imag
_atom_type_scat_source
C C 0.0033 0.0016 'International Tables Vol C Tables 4.2.6.8 and 6.1.1.4'
H H 0.0000 0.0000 'International Tables Vol C Tables 4.2.6.8 and 6.1.1.4'
N N 0.0061 0.0033 'International Tables Vol C Tables 4.2.6.8 and 6.1.1.4'
O O 0.0106 0.0060 'International Tables Vol C Tables 4.2.6.8 and 6.1.1.4'

loop_
_geom_angle_atom_site_label_1
_geom_angle_atom_site_label_2
_geom_angle_atom_site_label_3
_geom_angle
C1 N1 C5 122.52(19)
C1 N1 H100 118.3(13)
C5 N1 H100 118.8(13)
C7 N2 H102 117.7(19)
C7 N2 H103 115.4(18)
H102 N2 H103 127(3)
C12 N3 C16 122.84(18)
C12 N3 H101 120.2(14)
C16 N3 H101 117.0(14)
C18 N4 H104 118.3(18)
C18 N4 H105 121.2(19)
H104 N4 H105 119(3)
N1 C1 C2 119.2(2)
N1 C1 C10 117.5(2)
C2 C1 C10 123.2(2)
C3 C2 C1 121.9(2)
C3 C2 H2 119.0
C1 C2 H2 119.0
C2 C3 C4 118.4(2)
C2 C3 C11 120.4(2)
C4 C3 C11 121.2(2)
C5 C4 C3 118.89(19)
C5 C4 C9 116.6(2)
C3 C4 C9 124.5(2)
N1 C5 C6 119.00(19)
N1 C5 C4 119.03(19)
C6 C5 C4 121.95(19)
C7 C6 C5 120.2(2)
C7 C6 H6 119.9
C5 C6 H6 119.9
N2 C7 C6 122.8(2)
N2 C7 C8 119.0(2)
C6 C7 C8 118.1(2)
C9 C8 C7 121.8(2)
C9 C8 H8 119.1
C7 C8 H8 119.1
C8 C9 C4 121.3(2)
C8 C9 H9 119.3
C4 C9 H9 119.3
C1 C10 H10A 109.5
C1 C10 H10B 109.5
H10A C10 H10B 109.5
C1 C10 H10C 109.5
H10A C10 H10C 109.5
H10B C10 H10C 109.5
C3 C11 H11A 109.5
C3 C11 H11B 109.5
H11A C11 H11B 109.5
C3 C11 H11C 109.5
H11A C11 H11C 109.5
H11B C11 H11C 109.5
N3 C12 C13 119.33(19)
N3 C12 C21 117.49(19)
C13 C12 C21 123.2(2)
C14 C13 C12 121.5(2)
C14 C13 H13 119.2
C12 C13 H13 119.2
C13 C14 C15 118.67(19)
C13 C14 C22 120.2(2)
C15 C14 C22 121.13(19)
C14 C15 C20 124.93(19)
C14 C15 C16 118.87(18)
C20 C15 C16 116.19(19)
N3 C16 C17 119.09(18)
N3 C16 C15 118.75(18)
C17 C16 C15 122.14(18)
C18 C17 C16 120.16(19)
C18 C17 H17 119.9
C16 C17 H17 119.9
N4 C18 C17 122.4(2)
N4 C18 C19 119.1(2)
C17 C18 C19 118.5(2)
C20 C19 C18 121.54(19)
C20 C19 H19 119.2
C18 C19 H19 119.2
C19 C20 C15 121.46(19)
C19 C20 H20 119.3
C15 C20 H20 119.3
C12 C21 H21A 109.5
C12 C21 H21B 109.5
H21A C21 H21B 109.5
C12 C21 H21C 109.5
H21A C21 H21C 109.5
H21B C21 H21C 109.5
C14 C22 H22A 109.5
C14 C22 H22B 109.5
H22A C22 H22B 109.5
C14 C22 H22C 109.5
H22A C22 H22C 109.5
H22B C22 H22C 109.5
C24 C23 C28 118.2(2)
C24 C23 C29 121.0(2)
C28 C23 C29 120.7(2)
C25 C24 C23 120.9(2)
C25 C24 H24 119.6
C23 C24 H24 119.6
C26 C25 C24 120.0(2)
C26 C25 H25 120.0
C24 C25 H25 120.0
C25 C26 C27 120.1(2)
C25 C26 H26 119.9
C27 C26 H26 119.9
C28 C27 C26 119.9(2)
C28 C27 H27 120.0
C26 C27 H27 120.0
C27 C28 C23 120.8(2)
C27 C28 H28 119.6
C23 C28 H28 119.6
O1 C29 O2 124.9(2)
O1 C29 C23 119.0(2)
O2 C29 C23 116.2(2)
C35 C30 C31 117.8(2)
C35 C30 C36 120.93(18)
C31 C30 C36 121.1(2)
C32 C31 C30 120.3(2)
C32 C31 H31 119.8
C30 C31 H31 119.8
C33 C32 C31 120.5(2)
C33 C32 H32 119.7
C31 C32 H32 119.7
C34 C33 C32 120.0(2)
C34 C33 H33 120.0
C32 C33 H33 120.0
C33 C34 C35 119.8(2)
C33 C34 H34 120.1
C35 C34 H34 120.1
C34 C35 C30 121.5(2)
C34 C35 H35 119.3
C30 C35 H35 119.3
O3 C36 O4 126.0(2)
O3 C36 C30 117.77(19)
O4 C36 C30 116.26(19)

loop_
_geom_bond_atom_site_label_1
_geom_bond_atom_site_label_2
_geom_bond_distance
O1 C29 1.233(3)
O2 C29 1.263(3)
O3 C36 1.233(3)
O4 C36 1.248(2)
N1 C1 1.339(3)
N1 C5 1.373(3)
N1 H100 1.11(3)
N2 C7 1.351(3)
N2 H102 0.84(3)
N2 H103 0.92(3)
N3 C12 1.333(3)
N3 C16 1.370(2)
N3 H101 0.94(2)
N4 C18 1.353(3)
N4 H104 0.88(3)
N4 H105 0.86(3)
C1 C2 1.387(3)
C1 C10 1.494(3)
C2 C3 1.372(3)
C2 H2 0.9300
C3 C4 1.418(3)
C3 C11 1.496(3)
C4 C5 1.415(3)
C4 C9 1.419(3)
C5 C6 1.391(3)
C6 C7 1.388(3)
C6 H6 0.9300
C7 C8 1.420(3)
C8 C9 1.354(3)
C8 H8 0.9300
C9 H9 0.9300
C10 H10A 0.9600
C10 H10B 0.9600
C10 H10C 0.9600
C11 H11A 0.9600
C11 H11B 0.9600
C11 H11C 0.9600
C12 C13 1.388(3)
C12 C21 1.494(3)
C13 C14 1.376(3)
C13 H13 0.9300
C14 C15 1.411(3)
C14 C22 1.498(3)
C15 C20 1.418(3)
C15 C16 1.420(3)
C16 C17 1.390(3)
C17 C18 1.377(3)
C17 H17 0.9300
C18 C19 1.422(3)
C19 C20 1.353(3)
C19 H19 0.9300
C20 H20 0.9300
C21 H21A 0.9600
C21 H21B 0.9600
C21 H21C 0.9600
C22 H22A 0.9600
C22 H22B 0.9600
C22 H22C 0.9600
C23 C24 1.390(3)
C23 C28 1.391(3)
C23 C29 1.511(3)
C24 C25 1.379(3)
C24 H24 0.9300
C25 C26 1.370(4)
C25 H25 0.9300
C26 C27 1.379(3)
C26 H26 0.9300
C27 C28 1.377(3)
C27 H27 0.9300
C28 H28 0.9300
C30 C35 1.388(3)
C30 C31 1.392(3)
C30 C36 1.521(3)
C31 C32 1.381(4)
C31 H31 0.9300
C32 C33 1.371(4)
C32 H32 0.9300
C33 C34 1.367(3)
C33 H33 0.9300
C34 C35 1.375(3)
C34 H34 0.9300
C35 H35 0.9300

loop_
_geom_hbond_atom_site_label_D
_geom_hbond_atom_site_label_H
_geom_hbond_atom_site_label_A
_geom_hbond_distance_DH
_geom_hbond_distance_HA
_geom_hbond_distance_DA
_geom_hbond_angle_DHA
_geom_hbond_site_symmetry_A
N4 H105 O3 0.86(3) 2.09(3) 2.940(3) 169(3) 4_676
N3 H101 O4 0.94(2) 1.74(2) 2.657(2) 165(2) 1_655
N2 H103 O1 0.92(3) 2.01(3) 2.927(3) 177(3) 3_656
N1 H100 O2 1.11(3) 1.56(3) 2.628(2) 161(2) 2_655
C2 H2 Cg1 0.929 2.828 3.7452(31) 169.342(181) .
C13 H13 Cg2 0.929 2.829 3.7464(26) 169.660(157) 1_455
N4 H105 Cg1 0.86(4) 3.24(3) 3.97(4) 146.171(251) 3_666
